data_7222077
loop_
_publ_author_name
'Mir, Niyaz A.'
'Dubey, Ritesh'
'Tothadi, Srinu'
'Desiraju, Gautam R.'

_publ_section_title
;
 Combinatorial crystal synthesis of ternary solids based on
 2-methylresorcinol
;
_journal_issue 41
_journal_name_full CrystEngComm
_journal_page_first 7866
_journal_paper_doi 10.1039/C5CE01280E
_journal_volume 17
_journal_year 2015
_chemical_formula_sum 'C33 H34 N4 O4'
_chemical_formula_weight 550.64
_chemical_name_systematic
;
 ?
;
_space_group_crystal_system triclinic
_space_group_IT_number 2
_space_group_name_Hall '-P 1'
_space_group_name_H-M_alt 'P -1'
_symmetry_space_group_name_Hall '-P 1'
_symmetry_space_group_name_H-M 'P -1'
_atom_sites_solution_hydrogens geom
_audit_creation_method SHELXL-2013
_audit_update_record
;
2015-08-18 deposited with the CCDC.
2015-09-09 downloaded from the CCDC.
;
_cell_angle_alpha 101.370(15)
_cell_angle_beta 94.21(3)
_cell_angle_gamma 96.022(17)
_cell_formula_units_Z 2
_cell_length_a 7.734(5)
_cell_length_b 9.196(6)
_cell_length_c 20.844(14)
_cell_measurement_temperature 150(2)
_cell_volume 1438.6(16)
_computing_structure_refinement 'SHELXL-2013 (Sheldrick, 2013)'
_diffrn_ambient_temperature 150(2)
_diffrn_measured_fraction_theta_full 0.997
_diffrn_measured_fraction_theta_max 0.994
_diffrn_measurement_device_type 'Rigaku Mercury375R (2x2 bin mode)'
_diffrn_measurement_method 'profile data from \w-scans'
_diffrn_radiation_type MoK\a
_diffrn_radiation_wavelength 0.71073
_diffrn_reflns_av_R_equivalents 0.0841
_diffrn_reflns_av_unetI/netI 0.0957
_diffrn_reflns_laue_measured_fraction_full 0.997
_diffrn_reflns_laue_measured_fraction_max 0.994
_diffrn_reflns_limit_h_max 10
_diffrn_reflns_limit_h_min -10
_diffrn_reflns_limit_k_max 11
_diffrn_reflns_limit_k_min -11
_diffrn_reflns_limit_l_max 27
_diffrn_reflns_limit_l_min -26
_diffrn_reflns_number 15403
_diffrn_reflns_point_group_measured_fraction_full 0.997
_diffrn_reflns_point_group_measured_fraction_max 0.994
_diffrn_reflns_theta_full 25.242
_diffrn_reflns_theta_max 27.550
_diffrn_reflns_theta_min 1.001
_diffrn_source 'Sealed Tube'
_exptl_absorpt_coefficient_mu 0.085
_exptl_absorpt_correction_T_max 1.000
_exptl_absorpt_correction_T_min 0.816
_exptl_absorpt_correction_type multi-scan
_exptl_absorpt_process_details 'Jacobson, R. (1998) Private communication'
_exptl_crystal_colour Green
_exptl_crystal_density_diffrn 1.271
_exptl_crystal_description Block
_exptl_crystal_F_000 584
_exptl_crystal_size_max 0.200
_exptl_crystal_size_mid 0.200
_exptl_crystal_size_min 0.200
_refine_diff_density_max 0.288
_refine_diff_density_min -0.333
_refine_diff_density_rms 0.084
_refine_ls_extinction_method none
_refine_ls_goodness_of_fit_ref 1.074
_refine_ls_hydrogen_treatment constr
_refine_ls_matrix_type full
_refine_ls_number_parameters 378
_refine_ls_number_reflns 6586
_refine_ls_number_restraints 0
_refine_ls_restrained_S_all 1.074
_refine_ls_R_factor_all 0.1262
_refine_ls_R_factor_gt 0.0729
_refine_ls_shift/su_max 0.000
_refine_ls_shift/su_mean 0.000
_refine_ls_structure_factor_coef Fsqd
_refine_ls_weighting_details
;
 w=1/[\s^2^(Fo^2^)+(0.1041P)^2^+0.0406P]
 where P=(Fo^2^+2Fc^2^)/3
;
_refine_ls_weighting_scheme calc
_refine_ls_wR_factor_gt 0.1821
_refine_ls_wR_factor_ref 0.2307
_reflns_Friedel_coverage 0.000
_reflns_number_gt 3999
_reflns_number_total 6586
_reflns_threshold_expression 'I > 2\s(I)'
_cod_data_source_file c5ce01280e2.cif
_cod_data_source_block shelx
_cod_depositor_comments
;
The following automatic conversions were performed:

'_exptl_absorpt_correction_type' value 'Multi-scan' changed to
'multi-scan' according to
/usr/data/users/saulius/crontab/automatic-downloads/rss-feeds/RSC/lib/dictionaries/cif_core.dic
dictionary named 'cif_core.dic' version 2.4.2 from 2011-04-26.

Automatic conversion script
Id: cif_fix_values 3271 2015-04-21 07:52:19Z andrius 

 Adding full bibliography for 7222059--7222080.cif.
;
_cod_original_cell_volume 1438.6(17)
_cod_database_code 7222077
_shelx_space_group_comment
;
The symmetry employed for this shelxl refinement is uniquely defined
by the following loop, which should always be used as a source of
symmetry information in preference to the above space-group names.
They are only intended as comments.
;
_shelx_estimated_absorpt_t_min 0.983
_shelx_estimated_absorpt_t_max 0.983
_shelxl_version_number 2013-2

loop_
_space_group_symop_operation_xyz
'x, y, z'
'-x, -y, -z'

loop_
_atom_site_label
_atom_site_type_symbol
_atom_site_fract_x
_atom_site_fract_y
_atom_site_fract_z
_atom_site_U_iso_or_equiv
_atom_site_adp_type
_atom_site_occupancy
_atom_site_site_symmetry_order
_atom_site_calc_flag
_atom_site_refinement_flags_posn
_atom_site_refinement_flags_adp
O1 O 0.1210(2) 0.0590(2) 0.13059(10) 0.0348(5) Uani 1 1 d . .
H1O H 0.1522 -0.0244 0.1148 0.052 Uiso 1 1 calc R U
O3 O 0.3780(2) 0.3090(2) 0.65801(10) 0.0321(5) Uani 1 1 d . .
H3O H 0.3478 0.3576 0.6298 0.048 Uiso 1 1 calc R U
O4 O 0.1444(2) 0.0144(2) 0.79924(10) 0.0342(5) Uani 1 1 d . .
H4O H 0.0513 -0.0087 0.8152 0.051 Uiso 1 1 calc R U
O2 O 0.3567(3) 0.5409(2) 0.24728(11) 0.0377(5) Uani 1 1 d . .
H2O H 0.4478 0.5841 0.2706 0.057 Uiso 1 1 calc R U
N1 N 0.2957(3) 0.4385(3) 0.55303(11) 0.0294(5) Uani 1 1 d . .
C10 C 0.1130(3) 0.1033(3) 0.75505(13) 0.0271(6) Uani 1 1 d . .
C9 C 0.2593(3) 0.1589(3) 0.72728(13) 0.0249(6) Uani 1 1 d . .
C2 C 0.2393(3) 0.3012(3) 0.18887(13) 0.0266(6) Uani 1 1 d . .
C1 C 0.2661(3) 0.1592(3) 0.15571(13) 0.0269(6) Uani 1 1 d . .
C8 C 0.2314(3) 0.2510(3) 0.68290(13) 0.0263(6) Uani 1 1 d . .
C3 C 0.3871(4) 0.4028(3) 0.21476(14) 0.0286(6) Uani 1 1 d . .
C13 C 0.0647(4) 0.2847(3) 0.66487(14) 0.0310(6) Uani 1 1 d . .
H13 H 0.0487 0.3476 0.6343 0.037 Uiso 1 1 calc R U
N3 N -0.1903(3) 0.2024(3) 0.93140(15) 0.0456(7) Uani 1 1 d . .
C6 C 0.4336(4) 0.1207(3) 0.14750(14) 0.0315(6) Uani 1 1 d . .
H6 H 0.4497 0.0240 0.1242 0.038 Uiso 1 1 calc R U
N4 N -0.2765(3) 0.6227(3) 1.03521(12) 0.0390(6) Uani 1 1 d . .
C12 C -0.0774(4) 0.2241(3) 0.69265(15) 0.0337(7) Uani 1 1 d . .
H12 H -0.1915 0.2451 0.6805 0.040 Uiso 1 1 calc R U
C5 C 0.5765(4) 0.2245(3) 0.17360(15) 0.0338(7) Uani 1 1 d . .
H5 H 0.6911 0.1983 0.1686 0.041 Uiso 1 1 calc R U
N2 N 0.2063(3) 0.5696(3) 0.44461(12) 0.0329(6) Uani 1 1 d . .
C33 C 0.3052(3) 0.3657(3) 0.49062(14) 0.0281(6) Uani 1 1 d . .
C14 C 0.4382(3) 0.1161(3) 0.74325(15) 0.0314(6) Uani 1 1 d . .
H14A H 0.5067 0.1172 0.7056 0.047 Uiso 1 1 calc R U
H14B H 0.4265 0.0156 0.7529 0.047 Uiso 1 1 calc R U
H14C H 0.4977 0.1877 0.7816 0.047 Uiso 1 1 calc R U
C22 C 0.2411(3) 0.5756(3) 0.56185(14) 0.0280(6) Uani 1 1 d . .
C11 C -0.0547(3) 0.1340(3) 0.73756(14) 0.0305(6) Uani 1 1 d . .
H11 H -0.1522 0.0934 0.7563 0.037 Uiso 1 1 calc R U
C28 C 0.2610(3) 0.4335(3) 0.43615(14) 0.0306(6) Uani 1 1 d . .
C32 C 0.3616(4) 0.2201(3) 0.47825(16) 0.0374(7) Uani 1 1 d . .
H32 H 0.3914 0.1737 0.5137 0.045 Uiso 1 1 calc R U
C27 C 0.1960(3) 0.6412(3) 0.50672(14) 0.0293(6) Uani 1 1 d . .
C16 C -0.2539(4) 0.3615(4) 1.03064(16) 0.0403(7) Uani 1 1 d . .
H16 H -0.2788 0.3698 1.0751 0.048 Uiso 1 1 calc R U
C7 C 0.0572(3) 0.3435(4) 0.19722(15) 0.0353(7) Uani 1 1 d . .
H7A H -0.0164 0.3081 0.1556 0.053 Uiso 1 1 calc R U
H7B H 0.0628 0.4524 0.2101 0.053 Uiso 1 1 calc R U
H7C H 0.0073 0.2973 0.2313 0.053 Uiso 1 1 calc R U
C4 C 0.5547(3) 0.3659(3) 0.20687(14) 0.0319(7) Uani 1 1 d . .
H4 H 0.6533 0.4372 0.2242 0.038 Uiso 1 1 calc R U
C18 C -0.2171(4) 0.4609(4) 0.93479(15) 0.0389(7) Uani 1 1 d . .
H18 H -0.2152 0.5402 0.9117 0.047 Uiso 1 1 calc R U
C29 C 0.2746(4) 0.3530(4) 0.37093(14) 0.0374(7) Uani 1 1 d . .
H29 H 0.2456 0.3963 0.3344 0.045 Uiso 1 1 calc R U
C17 C -0.2494(3) 0.4868(3) 1.00164(14) 0.0316(7) Uani 1 1 d . .
C23 C 0.2267(4) 0.6551(3) 0.62683(15) 0.0350(7) Uani 1 1 d . .
H23 H 0.2573 0.6127 0.6635 0.042 Uiso 1 1 calc R U
C15 C -0.2221(5) 0.2273(4) 0.99479(18) 0.0474(8) Uani 1 1 d . .
H15 H -0.2227 0.1455 1.0164 0.057 Uiso 1 1 calc R U
C26 C 0.1382(4) 0.7860(4) 0.51950(17) 0.0407(8) Uani 1 1 d . .
H26 H 0.1086 0.8322 0.4839 0.049 Uiso 1 1 calc R U
C19 C -0.1887(4) 0.3217(4) 0.90341(17) 0.0484(9) Uani 1 1 d . .
H19 H -0.1661 0.3086 0.8586 0.058 Uiso 1 1 calc R U
C25 C 0.1252(4) 0.8581(4) 0.58217(19) 0.0470(9) Uani 1 1 d . .
H25 H 0.0864 0.9541 0.5899 0.056 Uiso 1 1 calc R U
C20 C -0.3048(5) 0.6444(4) 1.10479(16) 0.0488(9) Uani 1 1 d . .
H20A H -0.4046 0.5746 1.1105 0.073 Uiso 1 1 calc R U
H20B H -0.3287 0.7472 1.1207 0.073 Uiso 1 1 calc R U
H20C H -0.2001 0.6259 1.1299 0.073 Uiso 1 1 calc R U
C21 C -0.2705(5) 0.7524(4) 1.0044(2) 0.0558(10) Uani 1 1 d . .
H21A H -0.1573 0.7675 0.9869 0.084 Uiso 1 1 calc R U
H21B H -0.2859 0.8412 1.0372 0.084 Uiso 1 1 calc R U
H21C H -0.3642 0.7354 0.9685 0.084 Uiso 1 1 calc R U
C30 C 0.3287(4) 0.2150(4) 0.36103(16) 0.0445(8) Uani 1 1 d . .
H30 H 0.3374 0.1625 0.3175 0.053 Uiso 1 1 calc R U
C31 C 0.3722(4) 0.1489(4) 0.41508(17) 0.0444(8) Uani 1 1 d . .
H31 H 0.4097 0.0524 0.4071 0.053 Uiso 1 1 calc R U
C24 C 0.1690(4) 0.7918(4) 0.63628(17) 0.0418(8) Uani 1 1 d . .
H24 H 0.1579 0.8436 0.6797 0.050 Uiso 1 1 calc R U

loop_
_atom_site_aniso_label
_atom_site_aniso_U_11
_atom_site_aniso_U_22
_atom_site_aniso_U_33
_atom_site_aniso_U_23
_atom_site_aniso_U_13
_atom_site_aniso_U_12
O1 0.0306(10) 0.0321(12) 0.0384(12) 0.0035(9) 0.0038(9) -0.0041(9)
O3 0.0303(10) 0.0359(12) 0.0329(11) 0.0160(9) 0.0008(8) 0.0018(9)
O4 0.0289(10) 0.0357(12) 0.0429(12) 0.0186(10) 0.0076(9) 0.0042(9)
O2 0.0314(10) 0.0337(12) 0.0443(13) 0.0034(10) -0.0038(9) 0.0010(9)
N1 0.0281(12) 0.0321(14) 0.0282(13) 0.0088(10) 0.0005(10) 0.0014(10)
C10 0.0283(13) 0.0233(15) 0.0297(15) 0.0046(11) 0.0029(11) 0.0038(11)
C9 0.0249(12) 0.0236(14) 0.0248(14) 0.0016(11) 0.0000(10) 0.0042(11)
C2 0.0229(12) 0.0318(16) 0.0272(14) 0.0111(12) 0.0030(11) 0.0033(11)
C1 0.0263(13) 0.0295(16) 0.0264(14) 0.0111(12) 0.0024(11) -0.0005(11)
C8 0.0261(13) 0.0248(15) 0.0261(14) 0.0022(11) 0.0000(11) 0.0022(11)
C3 0.0314(14) 0.0285(16) 0.0267(14) 0.0082(12) 0.0011(11) 0.0029(12)
C13 0.0338(15) 0.0308(16) 0.0292(15) 0.0078(12) -0.0016(12) 0.0070(12)
N3 0.0397(14) 0.0418(17) 0.0503(18) 0.0002(13) 0.0050(13) -0.0011(13)
C6 0.0326(14) 0.0335(17) 0.0330(16) 0.0136(13) 0.0071(12) 0.0095(13)
N4 0.0482(15) 0.0368(16) 0.0321(14) 0.0082(12) 0.0019(12) 0.0049(12)
C12 0.0263(13) 0.0366(17) 0.0370(17) 0.0041(13) -0.0033(12) 0.0096(12)
C5 0.0222(13) 0.0408(18) 0.0416(17) 0.0149(14) 0.0030(12) 0.0070(12)
N2 0.0309(12) 0.0342(14) 0.0331(14) 0.0083(11) -0.0019(10) 0.0031(11)
C33 0.0234(13) 0.0308(16) 0.0299(15) 0.0068(12) 0.0023(11) 0.0013(11)
C14 0.0269(14) 0.0340(17) 0.0369(16) 0.0140(13) 0.0059(12) 0.0051(12)
C22 0.0245(13) 0.0263(15) 0.0312(15) 0.0034(12) 0.0020(11) -0.0007(11)
C11 0.0248(13) 0.0315(16) 0.0341(16) 0.0036(12) 0.0058(12) 0.0032(12)
C28 0.0251(13) 0.0353(17) 0.0294(15) 0.0050(12) 0.0006(11) -0.0005(12)
C32 0.0374(16) 0.0343(18) 0.0408(18) 0.0071(14) 0.0012(14) 0.0086(14)
C27 0.0246(13) 0.0313(16) 0.0307(15) 0.0051(12) -0.0005(11) 0.0024(12)
C16 0.0472(18) 0.0420(19) 0.0325(16) 0.0110(14) 0.0043(14) 0.0031(15)
C7 0.0261(14) 0.0396(18) 0.0399(17) 0.0073(14) 0.0047(12) 0.0028(13)
C4 0.0228(13) 0.0384(17) 0.0355(16) 0.0132(13) 0.0000(12) 0.0004(12)
C18 0.0411(17) 0.0403(19) 0.0360(17) 0.0122(14) 0.0026(14) 0.0007(14)
C29 0.0345(15) 0.048(2) 0.0269(15) 0.0032(14) 0.0035(12) 0.0010(14)
C17 0.0286(14) 0.0357(17) 0.0283(15) 0.0050(12) -0.0035(12) 0.0014(12)
C23 0.0385(16) 0.0352(18) 0.0294(16) 0.0035(13) 0.0041(12) 0.0014(13)
C15 0.055(2) 0.039(2) 0.049(2) 0.0123(16) 0.0065(17) 0.0010(16)
C26 0.0398(16) 0.0332(18) 0.049(2) 0.0094(15) -0.0065(15) 0.0093(14)
C19 0.0461(19) 0.059(2) 0.0365(18) 0.0035(17) 0.0037(15) 0.0013(17)
C25 0.0408(17) 0.0318(18) 0.064(2) -0.0003(16) -0.0011(16) 0.0075(15)
C20 0.064(2) 0.047(2) 0.0329(18) 0.0007(15) 0.0073(16) 0.0080(18)
C21 0.069(2) 0.043(2) 0.060(2) 0.0189(18) 0.0056(19) 0.0130(19)
C30 0.0409(17) 0.051(2) 0.0347(18) -0.0060(15) 0.0034(14) 0.0026(16)
C31 0.0423(17) 0.0351(18) 0.052(2) -0.0033(15) 0.0065(15) 0.0092(15)
C24 0.0399(17) 0.0363(19) 0.0428(19) -0.0064(15) 0.0058(14) 0.0016(14)

loop_
_atom_type_symbol
_atom_type_description
_atom_type_scat_dispersion_real
_atom_type_scat_dispersion_imag
_atom_type_scat_source
C C 0.0033 0.0016 'International Tables Vol C Tables 4.2.6.8 and 6.1.1.4'
H H 0.0000 0.0000 'International Tables Vol C Tables 4.2.6.8 and 6.1.1.4'
N N 0.0061 0.0033 'International Tables Vol C Tables 4.2.6.8 and 6.1.1.4'
O O 0.0106 0.0060 'International Tables Vol C Tables 4.2.6.8 and 6.1.1.4'

loop_
_geom_angle_atom_site_label_1
_geom_angle_atom_site_label_2
_geom_angle_atom_site_label_3
_geom_angle
C1 O1 H1O 109.5
C8 O3 H3O 109.5
C10 O4 H4O 109.5
C3 O2 H2O 109.5
C33 N1 C22 117.6(2)
O4 C10 C11 122.1(2)
O4 C10 C9 116.0(2)
C11 C10 C9 121.8(3)
C8 C9 C10 117.2(2)
C8 C9 C14 121.6(2)
C10 C9 C14 121.2(2)
C1 C2 C3 117.6(2)
C1 C2 C7 121.3(2)
C3 C2 C7 121.1(3)
O1 C1 C6 121.0(3)
O1 C1 C2 117.7(2)
C6 C1 C2 121.3(3)
O3 C8 C9 116.3(2)
O3 C8 C13 121.6(2)
C9 C8 C13 122.1(3)
O2 C3 C4 122.1(3)
O2 C3 C2 116.2(2)
C4 C3 C2 121.7(3)
C12 C13 C8 118.6(3)
C12 C13 H13 120.7
C8 C13 H13 120.7
C19 N3 C15 115.2(3)
C5 C6 C1 119.3(3)
C5 C6 H6 120.3
C1 C6 H6 120.3
C17 N4 C21 121.6(3)
C17 N4 C20 120.1(3)
C21 N4 C20 118.2(3)
C11 C12 C13 121.0(3)
C11 C12 H12 119.5
C13 C12 H12 119.5
C4 C5 C6 120.8(3)
C4 C5 H5 119.6
C6 C5 H5 119.6
C27 N2 C28 117.1(3)
N1 C33 C32 120.1(3)
N1 C33 C28 120.6(3)
C32 C33 C28 119.3(3)
C9 C14 H14A 109.5
C9 C14 H14B 109.5
H14A C14 H14B 109.5
C9 C14 H14C 109.5
H14A C14 H14C 109.5
H14B C14 H14C 109.5
N1 C22 C23 119.3(3)
N1 C22 C27 121.0(3)
C23 C22 C27 119.6(3)
C12 C11 C10 119.2(3)
C12 C11 H11 120.4
C10 C11 H11 120.4
N2 C28 C29 119.2(3)
N2 C28 C33 122.0(3)
C29 C28 C33 118.8(3)
C31 C32 C33 119.4(3)
C31 C32 H32 120.3
C33 C32 H32 120.3
N2 C27 C26 120.3(3)
N2 C27 C22 121.6(3)
C26 C27 C22 118.1(3)
C15 C16 C17 119.8(3)
C15 C16 H16 120.1
C17 C16 H16 120.1
C2 C7 H7A 109.5
C2 C7 H7B 109.5
H7A C7 H7B 109.5
C2 C7 H7C 109.5
H7A C7 H7C 109.5
H7B C7 H7C 109.5
C5 C4 C3 119.3(3)
C5 C4 H4 120.4
C3 C4 H4 120.4
C19 C18 C17 120.0(3)
C19 C18 H18 120.0
C17 C18 H18 120.0
C30 C29 C28 120.3(3)
C30 C29 H29 119.8
C28 C29 H29 119.8
N4 C17 C16 122.2(3)
N4 C17 C18 122.4(3)
C16 C17 C18 115.4(3)
C24 C23 C22 119.9(3)
C24 C23 H23 120.0
C22 C23 H23 120.0
N3 C15 C16 125.0(3)
N3 C15 H15 117.5
C16 C15 H15 117.5
C25 C26 C27 120.5(3)
C25 C26 H26 119.7
C27 C26 H26 119.7
N3 C19 C18 124.6(3)
N3 C19 H19 117.7
C18 C19 H19 117.7
C26 C25 C24 120.9(3)
C26 C25 H25 119.6
C24 C25 H25 119.6
N4 C20 H20A 109.5
N4 C20 H20B 109.5
H20A C20 H20B 109.5
N4 C20 H20C 109.5
H20A C20 H20C 109.5
H20B C20 H20C 109.5
N4 C21 H21A 109.5
N4 C21 H21B 109.5
H21A C21 H21B 109.5
N4 C21 H21C 109.5
H21A C21 H21C 109.5
H21B C21 H21C 109.5
C29 C30 C31 120.5(3)
C29 C30 H30 119.7
C31 C30 H30 119.7
C32 C31 C30 121.7(3)
C32 C31 H31 119.1
C30 C31 H31 119.1
C23 C24 C25 120.9(3)
C23 C24 H24 119.6
C25 C24 H24 119.6

loop_
_geom_bond_atom_site_label_1
_geom_bond_atom_site_label_2
_geom_bond_distance
O1 C1 1.374(3)
O1 H1O 0.8400
O3 C8 1.381(3)
O3 H3O 0.8400
O4 C10 1.371(3)
O4 H4O 0.8400
O2 C3 1.369(3)
O2 H2O 0.8400
N1 C33 1.352(4)
N1 C22 1.354(4)
C10 C11 1.394(4)
C10 C9 1.403(4)
C9 C8 1.392(4)
C9 C14 1.510(4)
C2 C1 1.396(4)
C2 C3 1.399(4)
C2 C7 1.513(4)
C1 C6 1.393(4)
C8 C13 1.399(4)
C3 C4 1.387(4)
C13 C12 1.395(4)
C13 H13 0.9500
N3 C19 1.340(5)
N3 C15 1.341(5)
C6 C5 1.384(4)
C6 H6 0.9500
N4 C17 1.352(4)
N4 C21 1.459(4)
N4 C20 1.460(4)
C12 C11 1.381(4)
C12 H12 0.9500
C5 C4 1.382(4)
C5 H5 0.9500
N2 C27 1.344(4)
N2 C28 1.347(4)
C33 C32 1.432(4)
C33 C28 1.436(4)
C14 H14A 0.9800
C14 H14B 0.9800
C14 H14C 0.9800
C22 C23 1.425(4)
C22 C27 1.437(4)
C11 H11 0.9500
C28 C29 1.431(4)
C32 C31 1.362(5)
C32 H32 0.9500
C27 C26 1.431(4)
C16 C15 1.367(5)
C16 C17 1.401(4)
C16 H16 0.9500
C7 H7A 0.9800
C7 H7B 0.9800
C7 H7C 0.9800
C4 H4 0.9500
C18 C19 1.365(5)
C18 C17 1.412(4)
C18 H18 0.9500
C29 C30 1.360(5)
C29 H29 0.9500
C23 C24 1.361(4)
C23 H23 0.9500
C15 H15 0.9500
C26 C25 1.359(5)
C26 H26 0.9500
C19 H19 0.9500
C25 C24 1.420(5)
C25 H25 0.9500
C20 H20A 0.9800
C20 H20B 0.9800
C20 H20C 0.9800
C21 H21A 0.9800
C21 H21B 0.9800
C21 H21C 0.9800
C30 C31 1.418(5)
C30 H30 0.9500
C31 H31 0.9500
C24 H24 0.9500

loop_
_geom_hbond_atom_site_label_D
_geom_hbond_atom_site_label_H
_geom_hbond_atom_site_label_A
_geom_hbond_distance_DH
_geom_hbond_distance_HA
_geom_hbond_distance_DA
_geom_hbond_angle_DHA
_geom_hbond_site_symmetry_A
O4 H4O O1 0.84 1.89 2.711(3) 166.1 2_556
O1 H1O N3 0.84 1.79 2.623(4) 169.5 2_556
O3 H3O N1 0.84 1.93 2.755(3) 168.7 .
O2 H2O O3 0.84 1.96 2.784(3) 166.1 2_666
C29 H29 O2 0.95 2.60 3.434(4) 147.3 .
O4 H4O O1 0.84 1.89 2.711(3) 166.1 2_556
O1 H1O N3 0.84 1.79 2.623(4) 169.5 2_556
O3 H3O N1 0.84 1.93 2.755(3) 168.7 .
O2 H2O O3 0.84 1.96 2.784(3) 166.1 2_666
C29 H29 O2 0.95 2.60 3.434(4) 147.3 .

loop_
_geom_torsion_atom_site_label_1
_geom_torsion_atom_site_label_2
_geom_torsion_atom_site_label_3
_geom_torsion_atom_site_label_4
_geom_torsion
O4 C10 C9 C8 -179.2(2)
C11 C10 C9 C8 2.2(4)
O4 C10 C9 C14 2.8(4)
C11 C10 C9 C14 -175.8(3)
C3 C2 C1 O1 179.6(2)
C7 C2 C1 O1 0.3(4)
C3 C2 C1 C6 -1.2(4)
C7 C2 C1 C6 179.4(3)
C10 C9 C8 O3 177.7(2)
C14 C9 C8 O3 -4.4(4)
C10 C9 C8 C13 -1.6(4)
C14 C9 C8 C13 176.3(3)
C1 C2 C3 O2 -179.7(2)
C7 C2 C3 O2 -0.3(4)
C1 C2 C3 C4 1.3(4)
C7 C2 C3 C4 -179.3(3)
O3 C8 C13 C12 -179.0(2)
C9 C8 C13 C12 0.2(4)
O1 C1 C6 C5 -179.9(3)
C2 C1 C6 C5 1.0(4)
C8 C13 C12 C11 0.7(4)
C1 C6 C5 C4 -0.8(4)
C22 N1 C33 C32 -179.8(2)
C22 N1 C33 C28 0.9(4)
C33 N1 C22 C23 179.0(2)
C33 N1 C22 C27 -0.4(4)
C13 C12 C11 C10 -0.2(4)
O4 C10 C11 C12 -179.9(3)
C9 C10 C11 C12 -1.3(4)
C27 N2 C28 C29 -179.8(2)
C27 N2 C28 C33 0.6(4)
N1 C33 C28 N2 -1.1(4)
C32 C33 C28 N2 179.6(3)
N1 C33 C28 C29 179.4(2)
C32 C33 C28 C29 0.1(4)
N1 C33 C32 C31 -179.3(3)
C28 C33 C32 C31 0.0(4)
C28 N2 C27 C26 -179.7(3)
C28 N2 C27 C22 -0.1(4)
N1 C22 C27 N2 0.0(4)
C23 C22 C27 N2 -179.4(3)
N1 C22 C27 C26 179.6(3)
C23 C22 C27 C26 0.2(4)
C6 C5 C4 C3 0.9(4)
O2 C3 C4 C5 179.9(3)
C2 C3 C4 C5 -1.1(4)
N2 C28 C29 C30 -179.7(3)
C33 C28 C29 C30 -0.1(4)
C21 N4 C17 C16 179.6(3)
C20 N4 C17 C16 2.5(4)
C21 N4 C17 C18 -1.3(4)
C20 N4 C17 C18 -178.4(3)
C15 C16 C17 N4 -178.7(3)
C15 C16 C17 C18 2.1(4)
C19 C18 C17 N4 179.3(3)
C19 C18 C17 C16 -1.6(4)
N1 C22 C23 C24 -178.9(3)
C27 C22 C23 C24 0.6(4)
C19 N3 C15 C16 0.8(5)
C17 C16 C15 N3 -1.9(5)
N2 C27 C26 C25 179.1(3)
C22 C27 C26 C25 -0.6(4)
C15 N3 C19 C18 -0.2(5)
C17 C18 C19 N3 0.7(5)
C27 C26 C25 C24 0.2(5)
C28 C29 C30 C31 0.1(5)
C33 C32 C31 C30 0.0(5)
C29 C30 C31 C32 0.0(5)
C22 C23 C24 C25 -1.0(5)
C26 C25 C24 C23 0.6(5)
